data_4110337
loop_
_publ_author_name
'Christian J. Doonan'
'David J. Nielsen'
'Paul D. Smith'
'Jonathan M. White'
'Graham N. George'
'Charles G. Young'

_publ_section_title
;
 Models for the Molybdenum Hydroxylases: Synthesis, Characterization and
 Reactivity of cis-Oxosulfido-Mo(VI) Complexes
;
_journal_name_full 'Journal of the American Chemical Society'
_journal_page_first 305
_journal_page_last 316
_journal_paper_doi 10.1021/ja056109u
_journal_volume 128
_journal_year 2006
_chemical_formula_sum 'C33 H41.5 B Mo N7.5 O2 S'
_chemical_formula_weight 714.05
_chemical_name_systematic
;
{hydrotris(3-isopropylpyrazol-1-yl)borato}-
oxo(4-phenylphenolato)thiomolybdenum(VI)
;
_space_group_IT_number 15
_symmetry_cell_setting monoclinic
_symmetry_space_group_name_Hall '-C 2yc'
_symmetry_space_group_name_H-M 'C 1 2/c 1'
_atom_sites_solution_hydrogens geom
_atom_sites_solution_primary direct
_atom_sites_solution_secondary difmap
_audit_creation_method SHELXL-97
_cell_angle_alpha 90.00
_cell_angle_beta 93.073(2)
_cell_angle_gamma 90.00
_cell_formula_units_Z 8
_cell_length_a 23.424(3)
_cell_length_b 8.5370(10)
_cell_length_c 35.313(4)
_cell_measurement_reflns_used 6759
_cell_measurement_temperature 130(2)
_cell_measurement_theta_max 27.47
_cell_measurement_theta_min 2.31
_cell_volume 7051.4(15)
_computing_cell_refinement 'Bruker SMART'
_computing_data_collection 'Bruker SMART'
_computing_data_reduction 'Bruker SAINT'
_computing_molecular_graphics 'WinGX ORTEP3'
_computing_publication_material 'WinGX SHELXTL'
_computing_structure_refinement 'WinGX SHELXTL'
_computing_structure_solution 'WinGX SHELXTL'
_diffrn_ambient_temperature 130(2)
_diffrn_measured_fraction_theta_full 1.000
_diffrn_measured_fraction_theta_max 1.000
_diffrn_measurement_device_type 'CCD area detector'
_diffrn_measurement_method 'phi and omega scans'
_diffrn_radiation_monochromator graphite
_diffrn_radiation_source 'sealed tube'
_diffrn_radiation_type MoK\a
_diffrn_radiation_wavelength 0.71073
_diffrn_reflns_av_R_equivalents 0.0343
_diffrn_reflns_av_sigmaI/netI 0.0340
_diffrn_reflns_limit_h_max 27
_diffrn_reflns_limit_h_min -27
_diffrn_reflns_limit_k_max 10
_diffrn_reflns_limit_k_min -10
_diffrn_reflns_limit_l_max 41
_diffrn_reflns_limit_l_min -41
_diffrn_reflns_number 24571
_diffrn_reflns_theta_full 25.00
_diffrn_reflns_theta_max 25.00
_diffrn_reflns_theta_min 1.15
_exptl_absorpt_coefficient_mu 0.471
_exptl_absorpt_correction_T_max 1.00
_exptl_absorpt_correction_T_min 0.90
_exptl_absorpt_correction_type multi-scan
_exptl_absorpt_process_details 'SADABS Bruker SMART'
_exptl_crystal_colour brown
_exptl_crystal_density_diffrn 1.345
_exptl_crystal_description rod
_exptl_crystal_F_000 2968
_exptl_crystal_size_max 0.50
_exptl_crystal_size_mid 0.15
_exptl_crystal_size_min 0.15
_refine_diff_density_max 0.922
_refine_diff_density_min -2.065
_refine_diff_density_rms 0.093
_refine_ls_extinction_method none
_refine_ls_goodness_of_fit_ref 1.449
_refine_ls_hydrogen_treatment mixed
_refine_ls_matrix_type full
_refine_ls_number_parameters 437
_refine_ls_number_reflns 6198
_refine_ls_number_restraints 4
_refine_ls_restrained_S_all 1.449
_refine_ls_R_factor_all 0.0758
_refine_ls_R_factor_gt 0.0747
_refine_ls_shift/su_max 0.001
_refine_ls_shift/su_mean 0.000
_refine_ls_structure_factor_coef Fsqd
_refine_ls_weighting_details 'calc w=1/[\s^2^(Fo^2^)+(0.0000P)^2^+75.4695P] where P=(Fo^2^+2Fc^2^)/3'
_refine_ls_weighting_scheme calc
_refine_ls_wR_factor_gt 0.1625
_refine_ls_wR_factor_ref 0.1630
_reflns_number_gt 6093
_reflns_number_total 6198
_reflns_threshold_expression >2sigma(I)
_cod_data_source_file ja056109usi20050913_095037.cif
_cod_data_source_block TpiPrMoOS(OC6H4Ph-4)#(3)
_cod_depositor_comments
;
The following automatic conversions were performed:

'_exptl_absorpt_correction_type' value 'multiscan' changed to
'multi-scan' according to the built-in table from CIF Core dictionary
named 'cif_core.dic' version 2.4.1 from 2010-06-29.

Automatic conversion script
Id: cif_fix_values 1715 2011-07-08 13:25:40Z adriana 
;
_cod_original_cell_volume 7051.6(14)
_cod_original_sg_symbol_H-M 'C 1 2/c 1 '
_cod_original_formula_sum 'C33 H41.50 B Mo N7.50 O2 S'
_cod_database_code 4110337

loop_
_symmetry_equiv_pos_as_xyz
'x, y, z'
'-x, y, -z+1/2'
'x+1/2, y+1/2, z'
'-x+1/2, y+1/2, -z+1/2'
'-x, -y, -z'
'x, -y, z-1/2'
'-x+1/2, -y+1/2, -z'
'x+1/2, -y+1/2, z-1/2'

loop_
_atom_site_label
_atom_site_type_symbol
_atom_site_fract_x
_atom_site_fract_y
_atom_site_fract_z
_atom_site_U_iso_or_equiv
_atom_site_adp_type
_atom_site_occupancy
_atom_site_symmetry_multiplicity
_atom_site_calc_flag
_atom_site_refinement_flags
C1 C 0.6898(2) 0.4569(7) 0.10367(16) 0.0255(13) Uani 1 1 d .
C2 C 0.6818(3) 0.6122(7) 0.09123(16) 0.0288(13) Uani 1 1 d .
H2 H 0.6470 0.6625 0.0938 0.035 Uiso 1 1 calc R
C3 C 0.7262(3) 0.6889(7) 0.07515(16) 0.0288(13) Uani 1 1 d .
H3 H 0.7201 0.7908 0.0665 0.035 Uiso 1 1 calc R
C4 C 0.7794(3) 0.6223(7) 0.07112(16) 0.0279(13) Uani 1 1 d .
C5 C 0.7867(3) 0.4661(8) 0.08394(19) 0.0365(15) Uani 1 1 d .
H5 H 0.8216 0.4166 0.0815 0.044 Uiso 1 1 calc R
C6 C 0.7433(3) 0.3863(8) 0.09990(19) 0.0384(15) Uani 1 1 d .
H6 H 0.7493 0.2841 0.1083 0.046 Uiso 1 1 calc R
C7 C 0.8269(3) 0.7040(7) 0.05336(16) 0.0294(14) Uani 1 1 d .
C8 C 0.8161(3) 0.8222(8) 0.02601(17) 0.0326(14) Uani 1 1 d .
H8 H 0.7786 0.8516 0.0196 0.039 Uiso 1 1 calc R
C9 C 0.8605(3) 0.8951(9) 0.00859(18) 0.0417(17) Uani 1 1 d .
H9 H 0.8523 0.9723 -0.0095 0.050 Uiso 1 1 calc R
C10 C 0.9162(3) 0.8551(9) 0.01756(18) 0.0413(17) Uani 1 1 d .
H10 H 0.9457 0.9038 0.0055 0.050 Uiso 1 1 calc R
C11 C 0.9282(3) 0.7413(8) 0.04489(19) 0.0388(16) Uani 1 1 d .
H11 H 0.9659 0.7143 0.0514 0.047 Uiso 1 1 calc R
C12 C 0.8838(3) 0.6679(8) 0.06243(18) 0.0351(15) Uani 1 1 d .
H12 H 0.8924 0.5922 0.0808 0.042 Uiso 1 1 calc R
C13 C 0.5401(3) -0.1011(8) 0.0986(2) 0.0402(16) Uani 1 1 d .
H13 H 0.5257 -0.1984 0.1051 0.048 Uiso 1 1 calc R
C14 C 0.5670(3) -0.0686(7) 0.06627(19) 0.0383(16) Uani 1 1 d .
H14 H 0.5741 -0.1377 0.0467 0.046 Uiso 1 1 calc R
C15 C 0.5817(3) 0.0890(8) 0.06855(18) 0.0343(14) Uani 1 1 d .
C16 C 0.6119(3) 0.1828(8) 0.03966(17) 0.0341(15) Uani 1 1 d .
H16 H 0.6186 0.2886 0.0497 0.041 Uiso 1 1 calc R
C17 C 0.5760(3) 0.1952(9) 0.00230(18) 0.0430(17) Uani 1 1 d .
H17A H 0.5962 0.2561 -0.0155 0.065 Uiso 1 1 calc R
H17B H 0.5402 0.2450 0.0068 0.065 Uiso 1 1 calc R
H17C H 0.5690 0.0922 -0.0078 0.065 Uiso 1 1 calc R
C18 C 0.6700(3) 0.1080(10) 0.0325(2) 0.0499(18) Uani 1 1 d .
H18A H 0.6892 0.1693 0.0142 0.075 Uiso 1 1 calc R
H18B H 0.6642 0.0036 0.0230 0.075 Uiso 1 1 calc R
H18C H 0.6930 0.1044 0.0558 0.075 Uiso 1 1 calc R
C23 C 0.5831(3) 0.0483(8) 0.21978(19) 0.0449(18) Uani 1 1 d .
H23 H 0.5695 -0.0416 0.2311 0.054 Uiso 1 1 calc R
C24 C 0.6277(3) 0.1385(9) 0.23356(19) 0.0452(18) Uani 1 1 d .
H24 H 0.6502 0.1219 0.2557 0.054 Uiso 1 1 calc R
C25 C 0.6325(3) 0.2607(8) 0.20765(17) 0.0352(15) Uani 1 1 d .
C26 C 0.6741(3) 0.3955(10) 0.20931(18) 0.0419(16) Uani 1 1 d .
H26 H 0.6688 0.4559 0.1858 0.050 Uiso 1 1 calc R
C27 C 0.7355(3) 0.3347(12) 0.2124(3) 0.068(3) Uani 1 1 d .
H27A H 0.7615 0.4216 0.2132 0.102 Uiso 1 1 calc R
H27B H 0.7423 0.2703 0.1908 0.102 Uiso 1 1 calc R
H27C H 0.7413 0.2739 0.2351 0.102 Uiso 1 1 calc R
C28 C 0.6630(4) 0.5037(11) 0.2428(2) 0.064(2) Uani 1 1 d .
H28A H 0.6897 0.5890 0.2433 0.096 Uiso 1 1 calc R
H28B H 0.6674 0.4458 0.2660 0.096 Uiso 1 1 calc R
H28C H 0.6247 0.5443 0.2399 0.096 Uiso 1 1 calc R
C33 C 0.4139(3) 0.1811(8) 0.16447(18) 0.0389(17) Uani 1 1 d .
H33 H 0.3952 0.0925 0.1728 0.047 Uiso 1 1 calc R
C34 C 0.3899(3) 0.3269(8) 0.15957(18) 0.0366(15) Uani 1 1 d .
H34 H 0.3525 0.3556 0.1638 0.044 Uiso 1 1 calc R
C35 C 0.4328(3) 0.4224(8) 0.14712(16) 0.0320(14) Uani 1 1 d .
C36 C 0.4282(3) 0.5945(9) 0.13749(18) 0.0386(15) Uani 1 1 d .
H36 H 0.4667 0.6396 0.1396 0.046 Uiso 1 1 calc R
C37 C 0.3917(4) 0.6799(9) 0.1649(2) 0.0485(19) Uani 1 1 d .
H37A H 0.3898 0.7889 0.1583 0.073 Uiso 1 1 calc R
H37B H 0.4083 0.6688 0.1902 0.073 Uiso 1 1 calc R
H37C H 0.3539 0.6361 0.1636 0.073 Uiso 1 1 calc R
C38 C 0.4043(5) 0.6183(11) 0.0972(2) 0.073(3) Uani 1 1 d .
H38A H 0.4020 0.7283 0.0918 0.109 Uiso 1 1 calc R
H38B H 0.3667 0.5730 0.0945 0.109 Uiso 1 1 calc R
H38C H 0.4288 0.5685 0.0799 0.109 Uiso 1 1 calc R
C40 C 0.6809(5) -0.0590(14) 0.1497(4) 0.108(5) Uani 1 1 d .
C41 C 0.7208(4) -0.1671(15) 0.1687(3) 0.072(3) Uani 1 1 d .
C50 C 0.5000 0.4070(12) 0.2500 0.046(2) Uani 1 2 d S
C51 C 0.5000 0.5761(12) 0.2500 0.041(2) Uani 1 2 d S
N5 N 0.5000 0.7121(12) 0.2500 0.065(3) Uani 1 2 d S
N11 N 0.5629(2) 0.1504(6) 0.10114(14) 0.0277(11) Uani 1 1 d .
N12 N 0.5378(2) 0.0294(6) 0.11951(15) 0.0348(13) Uani 1 1 d .
N21 N 0.5918(2) 0.2449(6) 0.17928(14) 0.0284(11) Uani 1 1 d .
N22 N 0.5621(2) 0.1115(6) 0.18699(15) 0.0353(12) Uani 1 1 d .
N31 N 0.4816(2) 0.3371(6) 0.14463(14) 0.0286(11) Uani 1 1 d .
N32 N 0.4686(2) 0.1870(6) 0.15540(14) 0.0332(12) Uani 1 1 d .
N40 N 0.7539(4) -0.2518(13) 0.1837(2) 0.089(3) Uani 1 1 d .
O2 O 0.5680(6) 0.5539(15) 0.1563(4) 0.036(3) Uani 0.615(10) 1 d PD
O2' O 0.5470(10) 0.482(3) 0.0871(6) 0.043(6) Uani 0.385(10) 1 d PD
O1 O 0.64851(17) 0.3708(5) 0.11899(11) 0.0270(9) Uani 1 1 d .
S1' S 0.5769(3) 0.6105(8) 0.1639(2) 0.0314(17) Uani 0.385(10) 1 d PD
S1 S 0.5387(2) 0.4953(6) 0.07326(12) 0.0259(11) Uani 0.615(10) 1 d PD
Mo Mo 0.56872(2) 0.40063(6) 0.127583(14) 0.02419(16) Uani 1 1 d D
B B 0.5136(3) 0.0546(8) 0.1587(2) 0.0341(17) Uani 1 1 d .
H H 0.492(2) -0.049(7) 0.1689(15) 0.022(15) Uiso 1 1 d .

loop_
_atom_site_aniso_label
_atom_site_aniso_U_11
_atom_site_aniso_U_22
_atom_site_aniso_U_33
_atom_site_aniso_U_23
_atom_site_aniso_U_13
_atom_site_aniso_U_12
C1 0.025(3) 0.027(3) 0.025(3) 0.000(2) 0.001(2) 0.000(2)
C2 0.030(3) 0.024(3) 0.032(3) -0.003(3) 0.002(2) 0.010(3)
C3 0.035(3) 0.021(3) 0.030(3) 0.004(3) 0.000(3) 0.003(3)
C4 0.030(3) 0.028(3) 0.026(3) -0.001(3) 0.001(2) -0.006(3)
C5 0.026(3) 0.033(4) 0.052(4) 0.011(3) 0.009(3) 0.008(3)
C6 0.039(4) 0.028(3) 0.048(4) 0.010(3) 0.007(3) 0.005(3)
C7 0.036(4) 0.028(3) 0.024(3) -0.005(3) 0.003(3) -0.005(3)
C8 0.035(4) 0.035(4) 0.027(3) 0.000(3) -0.004(3) -0.005(3)
C9 0.056(4) 0.041(4) 0.028(3) 0.006(3) -0.001(3) -0.018(4)
C10 0.044(4) 0.048(4) 0.033(4) 0.001(3) 0.009(3) -0.016(3)
C11 0.030(3) 0.047(4) 0.040(4) -0.002(3) 0.002(3) -0.007(3)
C12 0.038(4) 0.037(4) 0.030(3) 0.002(3) 0.004(3) -0.002(3)
C13 0.047(4) 0.021(3) 0.053(4) 0.002(3) 0.009(3) -0.013(3)
C14 0.052(4) 0.023(3) 0.040(4) -0.007(3) 0.007(3) -0.001(3)
C15 0.041(4) 0.029(3) 0.033(3) 0.001(3) 0.003(3) 0.003(3)
C16 0.044(4) 0.028(3) 0.030(3) -0.001(3) 0.006(3) 0.001(3)
C17 0.058(5) 0.042(4) 0.029(3) 0.000(3) 0.006(3) -0.003(4)
C18 0.050(4) 0.053(5) 0.048(4) 0.007(4) 0.011(3) 0.003(4)
C23 0.067(5) 0.031(4) 0.039(4) 0.016(3) 0.014(4) 0.009(3)
C24 0.056(5) 0.046(4) 0.032(4) 0.012(3) -0.004(3) 0.010(4)
C25 0.040(4) 0.038(4) 0.028(3) 0.001(3) 0.004(3) 0.014(3)
C26 0.039(4) 0.057(5) 0.030(3) -0.005(3) 0.001(3) -0.003(4)
C27 0.044(5) 0.094(7) 0.065(6) -0.003(5) -0.008(4) 0.002(5)
C28 0.079(6) 0.063(6) 0.051(5) -0.016(4) 0.017(4) -0.028(5)
C33 0.043(4) 0.039(4) 0.036(4) -0.007(3) 0.013(3) -0.020(3)
C34 0.030(3) 0.046(4) 0.034(3) -0.005(3) 0.010(3) -0.002(3)
C35 0.035(3) 0.037(4) 0.024(3) 0.001(3) 0.002(2) -0.004(3)
C36 0.033(3) 0.042(4) 0.041(4) 0.015(3) 0.007(3) 0.006(3)
C37 0.065(5) 0.036(4) 0.045(4) 0.000(3) 0.008(4) 0.002(4)
C38 0.124(8) 0.055(5) 0.038(4) 0.004(4) -0.005(5) 0.044(6)
C40 0.108(9) 0.082(8) 0.129(10) -0.058(7) -0.031(8) 0.056(7)
C41 0.054(6) 0.118(9) 0.045(5) -0.027(6) 0.011(4) -0.026(6)
C50 0.058(7) 0.031(5) 0.050(6) 0.000 0.011(5) 0.000
C51 0.044(6) 0.039(6) 0.040(5) 0.000 0.006(4) 0.000
N5 0.081(8) 0.046(6) 0.071(7) 0.000 0.028(6) 0.000
N11 0.032(3) 0.021(3) 0.030(3) 0.001(2) 0.002(2) -0.002(2)
N12 0.047(3) 0.024(3) 0.034(3) 0.005(2) 0.010(2) -0.009(2)
N21 0.033(3) 0.025(3) 0.028(3) 0.007(2) 0.010(2) 0.004(2)
N22 0.050(3) 0.021(3) 0.036(3) 0.007(2) 0.009(2) -0.001(3)
N31 0.032(3) 0.026(3) 0.029(3) 0.009(2) 0.006(2) -0.002(2)
N32 0.043(3) 0.026(3) 0.031(3) 0.006(2) 0.008(2) -0.007(2)
N40 0.074(6) 0.142(9) 0.051(5) 0.009(5) -0.009(4) -0.031(6)
O2 0.044(6) 0.033(8) 0.031(6) 0.003(5) 0.000(4) -0.004(6)
O2' 0.017(7) 0.057(12) 0.053(15) -0.013(11) -0.011(10) 0.004(7)
O1 0.029(2) 0.022(2) 0.030(2) 0.0030(17) 0.0056(17) 0.0021(17)
S1' 0.036(3) 0.022(4) 0.036(4) 0.004(3) 0.005(2) 0.000(3)
S1 0.032(2) 0.0216(15) 0.024(2) 0.0003(15) 0.0012(16) -0.0017(14)
Mo 0.0281(3) 0.0212(3) 0.0236(3) 0.0036(2) 0.00405(19) 0.0002(2)
B 0.044(4) 0.021(4) 0.038(4) 0.008(3) 0.007(3) -0.006(3)

loop_
_atom_type_symbol
_atom_type_description
_atom_type_scat_dispersion_real
_atom_type_scat_dispersion_imag
_atom_type_scat_source
C C 0.0033 0.0016 'International Tables Vol C Tables 4.2.6.8 and 6.1.1.4'
H H 0.0000 0.0000 'International Tables Vol C Tables 4.2.6.8 and 6.1.1.4'
N N 0.0061 0.0033 'International Tables Vol C Tables 4.2.6.8 and 6.1.1.4'
O O 0.0106 0.0060 'International Tables Vol C Tables 4.2.6.8 and 6.1.1.4'
S S 0.1246 0.1234 'International Tables Vol C Tables 4.2.6.8 and 6.1.1.4'
Mo Mo -1.6832 0.6857 'International Tables Vol C Tables 4.2.6.8 and 6.1.1.4'
B B 0.0013 0.0007 'International Tables Vol C Tables 4.2.6.8 and 6.1.1.4'

loop_
_geom_angle_atom_site_label_1
_geom_angle_atom_site_label_2
_geom_angle_atom_site_label_3
_geom_angle
O1 C1 C6 117.8(5)
O1 C1 C2 123.5(5)
C6 C1 C2 118.7(6)
C3 C2 C1 119.1(5)
C3 C2 H2 120.4
C1 C2 H2 120.4
C2 C3 C4 123.5(6)
C2 C3 H3 118.3
C4 C3 H3 118.3
C3 C4 C5 116.5(6)
C3 C4 C7 123.4(6)
C5 C4 C7 120.0(6)
C6 C5 C4 121.4(6)
C6 C5 H5 119.3
C4 C5 H5 119.3
C5 C6 C1 120.7(6)
C5 C6 H6 119.6
C1 C6 H6 119.6
C12 C7 C8 116.8(6)
C12 C7 C4 122.1(6)
C8 C7 C4 121.1(6)
C9 C8 C7 121.0(6)
C9 C8 H8 119.5
C7 C8 H8 119.5
C10 C9 C8 121.0(7)
C10 C9 H9 119.5
C8 C9 H9 119.5
C9 C10 C11 119.3(6)
C9 C10 H10 120.4
C11 C10 H10 120.4
C10 C11 C12 119.9(7)
C10 C11 H11 120.0
C12 C11 H11 120.0
C11 C12 C7 121.9(6)
C11 C12 H12 119.0
C7 C12 H12 119.0
N12 C13 C14 109.1(6)
N12 C13 H13 125.5
C14 C13 H13 125.5
C13 C14 C15 105.8(6)
C13 C14 H14 127.1
C15 C14 H14 127.1
N11 C15 C14 109.4(6)
N11 C15 C16 123.7(6)
C14 C15 C16 126.9(6)
C15 C16 C17 111.4(6)
C15 C16 C18 110.1(6)
C17 C16 C18 109.8(6)
C15 C16 H16 108.5
C17 C16 H16 108.5
C18 C16 H16 108.5
C16 C17 H17A 109.5
C16 C17 H17B 109.5
H17A C17 H17B 109.5
C16 C17 H17C 109.5
H17A C17 H17C 109.5
H17B C17 H17C 109.5
C16 C18 H18A 109.5
C16 C18 H18B 109.5
H18A C18 H18B 109.5
C16 C18 H18C 109.5
H18A C18 H18C 109.5
H18B C18 H18C 109.5
N22 C23 C24 108.5(6)
N22 C23 H23 125.7
C24 C23 H23 125.7
C23 C24 C25 105.9(6)
C23 C24 H24 127.0
C25 C24 H24 127.0
N21 C25 C24 109.5(6)
N21 C25 C26 122.3(6)
C24 C25 C26 128.3(6)
C25 C26 C27 110.4(7)
C25 C26 C28 110.7(6)
C27 C26 C28 110.4(7)
C25 C26 H26 108.4
C27 C26 H26 108.4
C28 C26 H26 108.4
C26 C27 H27A 109.5
C26 C27 H27B 109.5
H27A C27 H27B 109.5
C26 C27 H27C 109.5
H27A C27 H27C 109.5
H27B C27 H27C 109.5
C26 C28 H28A 109.5
C26 C28 H28B 109.5
H28A C28 H28B 109.5
C26 C28 H28C 109.5
H28A C28 H28C 109.5
H28B C28 H28C 109.5
N32 C33 C34 109.1(6)
N32 C33 H33 125.5
C34 C33 H33 125.5
C33 C34 C35 105.9(6)
C33 C34 H34 127.0
C35 C34 H34 127.0
N31 C35 C34 109.4(6)
N31 C35 C36 123.8(6)
C34 C35 C36 126.9(6)
C35 C36 C37 111.1(5)
C35 C36 C38 111.1(6)
C37 C36 C38 110.0(6)
C35 C36 H36 108.1
C37 C36 H36 108.1
C38 C36 H36 108.1
C36 C37 H37A 109.5
C36 C37 H37B 109.5
H37A C37 H37B 109.5
C36 C37 H37C 109.5
H37A C37 H37C 109.5
H37B C37 H37C 109.5
C36 C38 H38A 109.5
C36 C38 H38B 109.5
H38A C38 H38B 109.5
C36 C38 H38C 109.5
H38A C38 H38C 109.5
H38B C38 H38C 109.5
N40 C41 C40 178.4(12)
N5 C51 C50 180.000(6)
C15 N11 N12 106.1(5)
C15 N11 Mo 132.7(4)
N12 N11 Mo 121.2(4)
C13 N12 N11 109.6(5)
C13 N12 B 129.8(5)
N11 N12 B 120.6(5)
C25 N21 N22 106.3(5)
C25 N21 Mo 131.1(4)
N22 N21 Mo 122.5(4)
C23 N22 N21 109.7(6)
C23 N22 B 130.5(6)
N21 N22 B 119.7(5)
C35 N31 N32 106.4(5)
C35 N31 Mo 132.2(4)
N32 N31 Mo 121.5(4)
C33 N32 N31 109.3(5)
C33 N32 B 127.8(6)
N31 N32 B 122.8(5)
S1' O2 Mo 157(2)
S1 O2' Mo 167(4)
C1 O1 Mo 135.5(4)
O2 S1' Mo 17.3(18)
O2' S1 Mo 10(3)
O2' Mo O2 100.7(10)
O2' Mo O1 100.2(9)
O2 Mo O1 104.0(5)
O2' Mo S1 3.1(10)
O2 Mo S1 103.6(5)
O1 Mo S1 100.47(19)
O2' Mo S1' 100.1(9)
O2 Mo S1' 6.0(6)
O1 Mo S1' 98.3(2)
S1 Mo S1' 103.1(2)
O2' Mo N31 95.3(8)
O2 Mo N31 89.3(5)
O1 Mo N31 157.20(17)
S1 Mo N31 94.10(19)
S1' Mo N31 95.3(2)
O2' Mo N21 169.3(9)
O2 Mo N21 88.9(5)
O1 Mo N21 81.94(17)
S1 Mo N21 166.20(18)
S1' Mo N21 89.9(2)
N31 Mo N21 79.89(18)
O2' Mo N11 91.7(9)
O2 Mo N11 165.1(5)
O1 Mo N11 81.52(17)
S1 Mo N11 88.72(17)
S1' Mo N11 168.0(2)
N31 Mo N11 81.38(18)
N21 Mo N11 78.15(18)
N12 B N32 108.5(5)
N12 B N22 109.3(6)
N32 B N22 107.0(5)
N12 B H 113(3)
N32 B H 107(3)
N22 B H 112(3)

loop_
_geom_bond_atom_site_label_1
_geom_bond_atom_site_label_2
_geom_bond_distance
C1 O1 1.351(7)
C1 C6 1.402(9)
C1 C2 1.406(8)
C2 C3 1.376(8)
C2 H2 0.9300
C3 C4 1.385(8)
C3 H3 0.9300
C4 C5 1.416(9)
C4 C7 1.479(8)
C5 C6 1.371(9)
C5 H5 0.9300
C6 H6 0.9300
C7 C12 1.389(9)
C7 C8 1.410(9)
C8 C9 1.384(9)
C8 H8 0.9300
C9 C10 1.370(10)
C9 H9 0.9300
C10 C11 1.387(10)
C10 H10 0.9300
C11 C12 1.388(9)
C11 H11 0.9300
C12 H12 0.9300
C13 N12 1.340(9)
C13 C14 1.362(9)
C13 H13 0.9300
C14 C15 1.390(9)
C14 H14 0.9300
C15 N11 1.359(8)
C15 C16 1.504(9)
C16 C17 1.530(9)
C16 C18 1.537(9)
C16 H16 0.9800
C17 H17A 0.9600
C17 H17B 0.9600
C17 H17C 0.9600
C18 H18A 0.9600
C18 H18B 0.9600
C18 H18C 0.9600
C23 N22 1.346(8)
C23 C24 1.366(11)
C23 H23 0.9300
C24 C25 1.396(9)
C24 H24 0.9300
C25 N21 1.351(8)
C25 C26 1.508(10)
C26 C27 1.527(10)
C26 C28 1.533(10)
C26 H26 0.9800
C27 H27A 0.9600
C27 H27B 0.9600
C27 H27C 0.9600
C28 H28A 0.9600
C28 H28B 0.9600
C28 H28C 0.9600
C33 N32 1.338(8)
C33 C34 1.373(10)
C33 H33 0.9300
C34 C35 1.385(9)
C34 H34 0.9300
C35 N31 1.362(8)
C35 C36 1.510(9)
C36 C37 1.513(10)
C36 C38 1.514(10)
C36 H36 0.9800
C37 H37A 0.9600
C37 H37B 0.9600
C37 H37C 0.9600
C38 H38A 0.9600
C38 H38B 0.9600
C38 H38C 0.9600
C40 C41 1.451(16)
C41 N40 1.168(14)
C50 C51 1.444(14)
C51 N5 1.161(14)
N11 N12 1.369(7)
N11 Mo 2.333(5)
N12 B 1.538(9)
N21 N22 1.369(7)
N21 Mo 2.300(5)
N22 B 1.550(10)
N31 N32 1.375(7)
N31 Mo 2.225(5)
N32 B 1.546(9)
O2 S1' 0.585(9)
O2 Mo 1.656(12)
O2' S1 0.529(17)
O2' Mo 1.645(18)
O1 Mo 1.926(4)
S1' Mo 2.206(7)
S1 Mo 2.164(4)
B H 1.09(6)

loop_
_geom_torsion_atom_site_label_1
_geom_torsion_atom_site_label_2
_geom_torsion_atom_site_label_3
_geom_torsion_atom_site_label_4
_geom_torsion
O1 C1 C2 C3 -178.4(5)
C6 C1 C2 C3 1.2(9)
C1 C2 C3 C4 -1.4(9)
C2 C3 C4 C5 1.1(9)
C2 C3 C4 C7 179.2(6)
C3 C4 C5 C6 -0.8(10)
C7 C4 C5 C6 -178.9(6)
C4 C5 C6 C1 0.7(11)
O1 C1 C6 C5 178.8(6)
C2 C1 C6 C5 -0.9(10)
C3 C4 C7 C12 153.6(6)
C5 C4 C7 C12 -28.4(9)
C3 C4 C7 C8 -26.9(9)
C5 C4 C7 C8 151.0(6)
C12 C7 C8 C9 1.5(9)
C4 C7 C8 C9 -178.0(6)
C7 C8 C9 C10 -0.3(10)
C8 C9 C10 C11 -0.9(11)
C9 C10 C11 C12 0.9(10)
C10 C11 C12 C7 0.4(10)
C8 C7 C12 C11 -1.5(9)
C4 C7 C12 C11 178.0(6)
N12 C13 C14 C15 0.6(8)
C13 C14 C15 N11 -1.2(8)
C13 C14 C15 C16 -179.6(6)
N11 C15 C16 C17 -113.8(7)
C14 C15 C16 C17 64.2(9)
N11 C15 C16 C18 124.1(7)
C14 C15 C16 C18 -57.8(9)
N22 C23 C24 C25 0.5(8)
C23 C24 C25 N21 0.3(8)
C23 C24 C25 C26 179.0(7)
N21 C25 C26 C27 -125.1(7)
C24 C25 C26 C27 56.4(9)
N21 C25 C26 C28 112.3(7)
C24 C25 C26 C28 -66.2(10)
N32 C33 C34 C35 -0.2(8)
C33 C34 C35 N31 -0.2(7)
C33 C34 C35 C36 179.8(6)
N31 C35 C36 C37 -141.1(6)
C34 C35 C36 C37 38.9(9)
N31 C35 C36 C38 96.0(8)
C34 C35 C36 C38 -84.0(9)
C14 C15 N11 N12 1.4(7)
C16 C15 N11 N12 179.8(6)
C14 C15 N11 Mo 179.8(4)
C16 C15 N11 Mo -1.8(9)
C14 C13 N12 N11 0.3(8)
C14 C13 N12 B -178.1(7)
C15 N11 N12 C13 -1.1(7)
Mo N11 N12 C13 -179.7(4)
C15 N11 N12 B 177.5(6)
Mo N11 N12 B -1.2(8)
C24 C25 N21 N22 -1.0(7)
C26 C25 N21 N22 -179.7(6)
C24 C25 N21 Mo 177.1(4)
C26 C25 N21 Mo -1.6(9)
C24 C23 N22 N21 -1.1(8)
C24 C23 N22 B 177.1(7)
C25 N21 N22 C23 1.3(7)
Mo N21 N22 C23 -177.0(4)
C25 N21 N22 B -177.2(5)
Mo N21 N22 B 4.5(7)
C34 C35 N31 N32 0.4(7)
C36 C35 N31 N32 -179.6(6)
C34 C35 N31 Mo -179.6(4)
C36 C35 N31 Mo 0.4(9)
C34 C33 N32 N31 0.4(7)
C34 C33 N32 B 176.1(6)
C35 N31 N32 C33 -0.5(7)
Mo N31 N32 C33 179.5(4)
C35 N31 N32 B -176.4(5)
Mo N31 N32 B 3.6(8)
C6 C1 O1 Mo -175.0(4)
C2 C1 O1 Mo 4.6(9)
S1 O2' Mo O2 -157(18)
S1 O2' Mo O1 96(18)
S1 O2' Mo S1' -163(18)
S1 O2' Mo N31 -67(18)
S1 O2' Mo N21 -4(23)
S1 O2' Mo N11 14(18)
S1' O2 Mo O2' -85(6)
S1' O2 Mo O1 19(6)
S1' O2 Mo S1 -86(6)
S1' O2 Mo N31 180(100)
S1' O2 Mo N21 100(6)
S1' O2 Mo N11 129(5)
C1 O1 Mo O2' 42.5(10)
C1 O1 Mo O2 -61.3(7)
C1 O1 Mo S1 45.7(5)
C1 O1 Mo S1' -59.4(6)
C1 O1 Mo N31 174.5(5)
C1 O1 Mo N21 -148.1(5)
C1 O1 Mo N11 132.8(5)
O2' S1 Mo O2 23(18)
O2' S1 Mo O1 -84(18)
O2' S1 Mo S1' 17(18)
O2' S1 Mo N31 113(18)
O2' S1 Mo N21 177(100)
O2' S1 Mo N11 -166(18)
O2 S1' Mo O2' 96(6)
O2 S1' Mo O1 -162(6)
O2 S1' Mo S1 95(6)
O2 S1' Mo N31 0(6)
O2 S1' Mo N21 -80(6)
O2 S1' Mo N11 -74(7)
C35 N31 Mo O2' -52.1(10)
N32 N31 Mo O2' 128.0(10)
C35 N31 Mo O2 48.6(7)
N32 N31 Mo O2 -131.3(6)
C35 N31 Mo O1 175.2(5)
N32 N31 Mo O1 -4.7(8)
C35 N31 Mo S1 -54.9(5)
N32 N31 Mo S1 125.1(4)
C35 N31 Mo S1' 48.6(6)
N32 N31 Mo S1' -131.3(5)
C35 N31 Mo N21 137.6(6)
N32 N31 Mo N21 -42.4(4)
C35 N31 Mo N11 -143.0(6)
N32 N31 Mo N11 37.0(4)
C25 N21 Mo O2' 157(5)
N22 N21 Mo O2' -25(5)
C25 N21 Mo O2 -49.4(7)
N22 N21 Mo O2 128.5(6)
C25 N21 Mo O1 54.9(5)
N22 N21 Mo O1 -127.2(4)
C25 N21 Mo S1 156.0(8)
N22 N21 Mo S1 -26.1(10)
C25 N21 Mo S1' -43.5(6)
N22 N21 Mo S1' 134.4(5)
C25 N21 Mo N31 -138.9(5)
N22 N21 Mo N31 38.9(4)
C25 N21 Mo N11 137.9(5)
N22 N21 Mo N11 -44.3(4)
C15 N11 Mo O2' 47.7(10)
N12 N11 Mo O2' -134.1(9)
C15 N11 Mo O2 -165.3(19)
N12 N11 Mo O2 13(2)
C15 N11 Mo O1 -52.3(6)
N12 N11 Mo O1 125.9(5)
C15 N11 Mo S1 48.5(6)
N12 N11 Mo S1 -133.3(5)
C15 N11 Mo S1' -142.2(11)
N12 N11 Mo S1' 36.0(13)
C15 N11 Mo N31 142.9(6)
N12 N11 Mo N31 -38.9(4)
C15 N11 Mo N21 -135.7(6)
N12 N11 Mo N21 42.5(4)
C13 N12 B N32 -124.4(7)
N11 N12 B N32 57.4(8)
C13 N12 B N22 119.2(7)
N11 N12 B N22 -59.0(8)
C33 N32 B N12 124.0(7)
N31 N32 B N12 -60.9(8)
C33 N32 B N22 -118.1(7)
N31 N32 B N22 57.0(7)
C23 N22 B N12 -120.8(7)
N21 N22 B N12 57.3(7)
C23 N22 B N32 121.9(7)
N21 N22 B N32 -60.0(7)
